data_4087784
loop_
_publ_author_name
'Liu, Liang'
'Geng, Weizhi'
'Yang, Qi'
'Zhang, Wen-Xiong'
'Xi, Zhenfeng'

_publ_section_title
;
 Well-Defined Butadienyl Organocopper(I) Aggregates from
 Zirconacyclopentadienes and CuCl: Synthesis and Structural
 Characterization
;
_journal_issue 17
_journal_name_full Organometallics
_journal_page_first 4198
_journal_paper_doi 10.1021/acs.organomet.5b00598
_journal_volume 34
_journal_year 2015
_chemical_formula_moiety 'C92 H124 Cu12 S2'
_chemical_formula_sum 'C92 H124 Cu12 S2'
_chemical_formula_weight 2056.50
_space_group_crystal_system triclinic
_space_group_IT_number 2
_space_group_name_Hall '-P 1'
_space_group_name_H-M_alt 'P -1'
_atom_sites_solution_hydrogens geom
_atom_sites_solution_primary iterative
_audit_creation_date 2015-07-11
_audit_creation_method
;
Olex2 1.2
(compiled 2015.01.26 svn.r3150 for OlexSys, GUI svn.r4998)
;
_cell_angle_alpha 96.035(3)
_cell_angle_beta 113.105(4)
_cell_angle_gamma 110.051(4)
_cell_formula_units_Z 1
_cell_length_a 12.6667(5)
_cell_length_b 13.5072(6)
_cell_length_c 15.0381(6)
_cell_measurement_reflns_used 6811
_cell_measurement_temperature 180.01(10)
_cell_measurement_theta_max 28.0540
_cell_measurement_theta_min 3.3260
_cell_volume 2135.8(2)
_computing_cell_refinement
;
CrysAlisPro, Agilent Technologies,
Version 1.171.36.32 (release 02-08-2013 CrysAlis171 .NET)
(compiled Aug  2 2013,16:46:58)
;
_computing_data_collection
;
CrysAlisPro, Agilent Technologies,
Version 1.171.36.32 (release 02-08-2013 CrysAlis171 .NET)
(compiled Aug  2 2013,16:46:58)
;
_computing_data_reduction
;
CrysAlisPro, Agilent Technologies,
Version 1.171.36.32 (release 02-08-2013 CrysAlis171 .NET)
(compiled Aug  2 2013,16:46:58)
;
_computing_molecular_graphics 'Olex2 (Dolomanov et al., 2009)'
_computing_publication_material 'Olex2 (Dolomanov et al., 2009)'
_computing_structure_refinement 'ShelXL (Sheldrick, 2008)'
_computing_structure_solution 'olex2.solve (Bourhis et al., 2015)'
_diffrn_ambient_temperature 180.01(10)
_diffrn_detector_area_resol_mean 10.3914
_diffrn_measured_fraction_theta_full 0.998
_diffrn_measured_fraction_theta_max 0.998
_diffrn_measurement_details
;
#__ type_ start__ end____ width___ exp.time_
  1 omega   35.00   60.00   1.0000    4.5100
omega____ theta____ kappa____ phi______ frames
    -       10.8579 -178.0000  120.0000 25

#__ type_ start__ end____ width___ exp.time_
  2 omega   -3.00   24.00   1.0000    4.5100
omega____ theta____ kappa____ phi______ frames
    -      -11.6392  -99.0000  -90.0000 27

#__ type_ start__ end____ width___ exp.time_
  3 omega  -14.00   12.00   1.0000    4.5100
omega____ theta____ kappa____ phi______ frames
    -      -11.6392  -99.0000  150.0000 26

#__ type_ start__ end____ width___ exp.time_
  4 omega   -3.00   22.00   1.0000    4.5100
omega____ theta____ kappa____ phi______ frames
    -      -11.6392  -99.0000 -120.0000 25

#__ type_ start__ end____ width___ exp.time_
  5 omega  -37.00   58.00   1.0000    4.5100
omega____ theta____ kappa____ phi______ frames
    -      -11.6392   38.0000  -90.0000 95

#__ type_ start__ end____ width___ exp.time_
  6 omega  -15.00   29.00   1.0000    4.5100
omega____ theta____ kappa____ phi______ frames
    -      -11.6392  -99.0000  -30.0000 44

#__ type_ start__ end____ width___ exp.time_
  7 omega  -79.00  -38.00   1.0000    4.5100
omega____ theta____ kappa____ phi______ frames
    -      -11.6392  -38.0000  -30.0000 41

#__ type_ start__ end____ width___ exp.time_
  8 omega  -15.00   11.00   1.0000    4.5100
omega____ theta____ kappa____ phi______ frames
    -      -11.6392  -38.0000  -30.0000 26

#__ type_ start__ end____ width___ exp.time_
  9 omega  -41.00   47.00   1.0000    4.5100
omega____ theta____ kappa____ phi______ frames
    -      -11.6392   57.0000  150.0000 88
;
_diffrn_measurement_device_type 'SuperNova, Dual, Cu at zero, Atlas'
_diffrn_measurement_method '\w scans'
_diffrn_orient_matrix_UB_11 0.0224086000
_diffrn_orient_matrix_UB_12 0.0041974000
_diffrn_orient_matrix_UB_13 0.0521195000
_diffrn_orient_matrix_UB_21 -0.0267448000
_diffrn_orient_matrix_UB_22 0.0373610000
_diffrn_orient_matrix_UB_23 0.0047361000
_diffrn_orient_matrix_UB_31 -0.0572942000
_diffrn_orient_matrix_UB_32 -0.0444070000
_diffrn_orient_matrix_UB_33 -0.0104892000
_diffrn_radiation_monochromator mirror
_diffrn_radiation_type MoK\a
_diffrn_radiation_wavelength 0.71073
_diffrn_reflns_av_R_equivalents 0.0407
_diffrn_reflns_av_unetI/netI 0.0606
_diffrn_reflns_Laue_measured_fraction_full 0.998
_diffrn_reflns_Laue_measured_fraction_max 0.998
_diffrn_reflns_limit_h_max 15
_diffrn_reflns_limit_h_min -15
_diffrn_reflns_limit_k_max 16
_diffrn_reflns_limit_k_min -16
_diffrn_reflns_limit_l_max 18
_diffrn_reflns_limit_l_min -18
_diffrn_reflns_number 20006
_diffrn_reflns_point_group_measured_fraction_full 0.998
_diffrn_reflns_point_group_measured_fraction_max 0.998
_diffrn_reflns_theta_full 25.242
_diffrn_reflns_theta_max 26.022
_diffrn_reflns_theta_min 2.961
_diffrn_source 'SuperNova (Mo) X-ray Source'
_exptl_absorpt_coefficient_mu 3.013
_exptl_absorpt_correction_T_max 1.00000
_exptl_absorpt_correction_T_min 0.81145
_exptl_absorpt_correction_type multi-scan
_exptl_absorpt_process_details
;
CrysAlisPro, Agilent Technologies,
Version 1.171.36.32 (release 02-08-2013 CrysAlis171 .NET)
(compiled Aug  2 2013,16:46:58)
Empirical absorption correction using spherical harmonics,
 implemented in SCALE3 ABSPACK scaling algorithm.
;
_exptl_crystal_colour 'light black'
_exptl_crystal_colour_modifier light
_exptl_crystal_colour_primary black
_exptl_crystal_density_diffrn 1.599
_exptl_crystal_description block
_exptl_crystal_F_000 1056
_exptl_crystal_size_max 0.1
_exptl_crystal_size_mid 0.05
_exptl_crystal_size_min 0.05
_refine_diff_density_max 1.476
_refine_diff_density_min -1.116
_refine_diff_density_rms 0.112
_refine_ls_extinction_method none
_refine_ls_goodness_of_fit_ref 1.038
_refine_ls_hydrogen_treatment constr
_refine_ls_matrix_type full
_refine_ls_number_parameters 484
_refine_ls_number_reflns 8406
_refine_ls_number_restraints 19
_refine_ls_restrained_S_all 1.061
_refine_ls_R_factor_all 0.0691
_refine_ls_R_factor_gt 0.0470
_refine_ls_shift/su_max 0.001
_refine_ls_shift/su_mean 0.000
_refine_ls_structure_factor_coef Fsqd
_refine_ls_weighting_details
;
 w=1/[\s^2^(Fo^2^)+(0.0520P)^2^+3.4270P]
 where P=(Fo^2^+2Fc^2^)/3
;
_refine_ls_weighting_scheme calc
_refine_ls_wR_factor_gt 0.1088
_refine_ls_wR_factor_ref 0.1236
_reflns_Friedel_coverage 0.000
_reflns_number_gt 6350
_reflns_number_total 8406
_reflns_threshold_expression 'I > 2\s(I)'
_cod_data_source_file om5b00598_si_002.cif
_cod_data_source_block 3
_cod_original_cell_volume 2135.82(17)
_cod_database_code 4087784
_shelxl_version_number 2013-2
_chemical_oxdiff_formula 'C52 H'
_shelx_space_group_comment
;
The symmetry employed for this shelxl refinement is uniquely defined
by the following loop, which should always be used as a source of
symmetry information in preference to the above space-group names.
They are only intended as comments.
;
_shelx_estimated_absorpt_t_max 0.864
_shelx_estimated_absorpt_t_min 0.753
_reflns_odcompleteness_completeness 99.82
_reflns_odcompleteness_iscentric 1
_reflns_odcompleteness_theta 25.97
_olex2_refinement_description
;
1. Fixed Uiso
 At 1.2 times of:
  All C(H) groups, All C(H,H) groups
 At 1.5 times of:
  All C(H,H,H) groups
2. Rigid bond restraints
 C38, C38, C37, C37
 with sigma for 1-2 distances of 0.01 and sigma for 1-3 distances of 0.01
 C38, C38, C37, C37
 with sigma for 1-2 distances of 0.001 and sigma for 1-3 distances of 0.001
 C7, C7
 with sigma for 1-2 distances of 0.001 and sigma for 1-3 distances of 0.001
3. Uiso/Uaniso restraints and constraints
Uanis(C38) \\sim Ueq, Uanis(C38) \\sim Ueq: with sigma of 0.005 and sigma for
terminal atoms of 0.01
Uanis(C38) \\sim Ueq, Uanis(C38) \\sim Ueq, Uanis(C39) \\sim Ueq, Uanis(C39)
\\sim Ueq, Uanis(C44) \\sim Ueq, Uanis(C44) \\sim Ueq: with sigma of 0.005 and
sigma for terminal atoms of 0.01
4.a Secondary CH2 refined with riding coordinates:
 C31(H31A,H31B), C34(H34A,H34B), C40(H40A,H40B), C26(H26A,H26B), C32(H32A,
 H32B), C25(H25A,H25B), C29(H29A,H29B), C28(H28A,H28B), C35(H35A,H35B),
 C41(H41A,H41B), C37(H37A,H37B), C43(H43A,H43B), C46(H46A,H46B), C44(H44A,H44B),
  C45(H45A,H45B), C38(H38A,H38B)
4.b Aromatic/amide H refined with riding coordinates:
 C21(H21), C13(H13), C16(H16), C14(H14), C15(H15), C24(H24), C22(H22), C5(H5),
 C23(H23), C6(H6), C8(H8), C7(H7)
4.c Idealised Me refined as rotating group:
 C27(H27A,H27B,H27C), C42(H42A,H42B,H42C), C33(H33A,H33B,H33C), C36(H36A,H36B,
 H36C), C39(H39A,H39B,H39C), C30(H30A,H30B,H30C)
;
_olex2_submission_special_instructions 'No special instructions were received'

loop_
_space_group_symop_operation_xyz
'x, y, z'
'-x, -y, -z'

loop_
_atom_site_label
_atom_site_type_symbol
_atom_site_fract_x
_atom_site_fract_y
_atom_site_fract_z
_atom_site_U_iso_or_equiv
_atom_site_adp_type
_atom_site_occupancy
_atom_site_site_symmetry_order
_atom_site_calc_flag
_atom_site_refinement_flags_posn
_atom_site_refinement_flags_adp
Cu2 Cu -1.04349(5) 0.37519(4) 0.29210(4) 0.02621(15) Uani 1 1 d . .
Cu6 Cu -0.96111(5) 0.42895(4) 0.49057(4) 0.02487(15) Uani 1 1 d . .
Cu4 Cu -1.18219(5) 0.45642(4) 0.33538(4) 0.02659(15) Uani 1 1 d . .
Cu5 Cu -1.19292(5) 0.38294(4) 0.48070(4) 0.02757(15) Uani 1 1 d . .
Cu1 Cu -1.27940(5) 0.30675(4) 0.18291(4) 0.02781(15) Uani 1 1 d . .
Cu3 Cu -1.18559(6) 0.26482(4) 0.35110(4) 0.02835(16) Uani 1 1 d . .
S1 S -1.45089(14) 0.15289(11) 0.06201(11) 0.0470(4) Uani 1 1 d . .
C31 C -1.3043(5) 0.1443(4) 0.4567(4) 0.0368(12) Uani 1 1 d . .
H31A H -1.2157 0.1726 0.5095 0.044 Uiso 1 1 calc R .
H31B H -1.3584 0.1360 0.4908 0.044 Uiso 1 1 calc R .
C9 C -1.3168(5) 0.2305(4) 0.3985(4) 0.0306(11) Uani 1 1 d . .
C20 C -0.9615(4) 0.3900(4) 0.6177(4) 0.0277(11) Uani 1 1 d . .
C19 C -1.0382(5) 0.3872(4) 0.6676(3) 0.0285(11) Uani 1 1 d . .
C21 C -0.8999(5) 0.3199(4) 0.6342(4) 0.0366(12) Uani 1 1 d . .
H21 H -0.8460 0.3227 0.6041 0.044 Uiso 1 1 calc R .
C34 C -1.5519(5) 0.1402(4) 0.3325(4) 0.0388(13) Uani 1 1 d . .
H34A H -1.5277 0.0955 0.3782 0.047 Uiso 1 1 calc R .
H34B H -1.5946 0.1774 0.3568 0.047 Uiso 1 1 calc R .
C40 C -1.1765(5) 0.4451(4) 0.7274(4) 0.0381(13) Uani 1 1 d . .
H40A H -1.1913 0.5111 0.7414 0.046 Uiso 1 1 calc R .
H40B H -1.1236 0.4369 0.7927 0.046 Uiso 1 1 calc R .
C10 C -1.4319(5) 0.2274(4) 0.3398(4) 0.0296(11) Uani 1 1 d . .
C13 C -1.3999(5) 0.4482(4) 0.1978(4) 0.0326(11) Uani 1 1 d . .
H13 H -1.3468 0.4882 0.1716 0.039 Uiso 1 1 calc R .
C16 C -1.5542(5) 0.3351(4) 0.2721(4) 0.0407(13) Uani 1 1 d . .
H16 H -1.6102 0.2952 0.2960 0.049 Uiso 1 1 calc R .
C17 C -1.1282(5) 0.5195(4) 0.5925(4) 0.0298(11) Uani 1 1 d . .
C1 C -1.1450(5) 0.3098(4) 0.1385(4) 0.0331(12) Uani 1 1 d . .
C14 C -1.5011(5) 0.4711(5) 0.1888(4) 0.0445(14) Uani 1 1 d . .
H14 H -1.5174 0.5251 0.1570 0.053 Uiso 1 1 calc R .
C4 C -1.0848(5) 0.2064(4) 0.3088(4) 0.0361(12) Uani 1 1 d . .
C12 C -1.3707(4) 0.3683(4) 0.2440(4) 0.0290(11) Uani 1 1 d . .
C18 C -1.1062(4) 0.4605(4) 0.6642(4) 0.0299(11) Uani 1 1 d . .
C11 C -1.4507(4) 0.3112(4) 0.2843(3) 0.0291(11) Uani 1 1 d . .
C26 C -1.2001(5) 0.4597(4) 0.0666(4) 0.0392(13) Uani 1 1 d . .
H26A H -1.1633 0.5027 0.1373 0.047 Uiso 1 1 calc R .
H26B H -1.2924 0.4197 0.0417 0.047 Uiso 1 1 calc R .
C15 C -1.5781(5) 0.4137(5) 0.2271(5) 0.0478(15) Uani 1 1 d . .
H15 H -1.6479 0.4286 0.2223 0.057 Uiso 1 1 calc R .
C2 C -1.1060(5) 0.2272(4) 0.1359(4) 0.0370(13) Uani 1 1 d . .
C24 C -1.0491(6) 0.3113(4) 0.7246(4) 0.0410(14) Uani 1 1 d . .
H24 H -1.1009 0.3073 0.7569 0.049 Uiso 1 1 calc R .
C3 C -1.0880(5) 0.1676(4) 0.2152(4) 0.0403(13) Uani 1 1 d . .
C32 C -1.3405(6) 0.0308(4) 0.3927(5) 0.0444(14) Uani 1 1 d . .
H32A H -1.4324 -0.0034 0.3464 0.053 Uiso 1 1 calc R .
H32B H -1.2951 0.0389 0.3514 0.053 Uiso 1 1 calc R .
C25 C -1.1446(5) 0.3770(4) 0.0639(4) 0.0372(13) Uani 1 1 d . .
H25A H -1.0562 0.4167 0.0763 0.045 Uiso 1 1 calc R .
H25B H -1.1923 0.3261 -0.0047 0.045 Uiso 1 1 calc R .
C29 C -0.9283(6) 0.2330(5) 0.0953(4) 0.0452(14) Uani 1 1 d . .
H29A H -0.8933 0.2134 0.1589 0.054 Uiso 1 1 calc R .
H29B H -0.8883 0.3139 0.1105 0.054 Uiso 1 1 calc R .
C22 C -0.9125(6) 0.2468(4) 0.6914(5) 0.0490(15) Uani 1 1 d . .
H22 H -0.8693 0.2005 0.6996 0.059 Uiso 1 1 calc R .
C5 C -1.0512(5) 0.1523(4) 0.3827(5) 0.0455(14) Uani 1 1 d . .
H5 H -1.0448 0.1792 0.4464 0.055 Uiso 1 1 calc R .
C28 C -1.0690(5) 0.1949(5) 0.0567(4) 0.0449(14) Uani 1 1 d . .
H28A H -1.1105 0.1140 0.0298 0.054 Uiso 1 1 calc R .
H28B H -1.1012 0.2259 0.0004 0.054 Uiso 1 1 calc R .
C23 C -0.9891(7) 0.2433(5) 0.7358(5) 0.0522(16) Uani 1 1 d . .
H23 H -1.0005 0.1932 0.7746 0.063 Uiso 1 1 calc R .
C35 C -1.6456(6) 0.0642(5) 0.2281(5) 0.0558(18) Uani 1 1 d . .
H35A H -1.6022 0.0315 0.2002 0.067 Uiso 1 1 calc R .
H35B H -1.6788 0.1066 0.1835 0.067 Uiso 1 1 calc R .
C27 C -1.1768(6) 0.5380(5) 0.0043(5) 0.0544(16) Uani 1 1 d . .
H27A H -1.2127 0.4962 -0.0658 0.082 Uiso 1 1 calc GR .
H27B H -1.0856 0.5808 0.0308 0.082 Uiso 1 1 calc GR .
H27C H -1.2171 0.5876 0.0077 0.082 Uiso 1 1 calc GR .
C41 C -1.3046(5) 0.3432(5) 0.6736(4) 0.0549(17) Uani 1 1 d . .
H41A H -1.3637 0.3588 0.6168 0.066 Uiso 1 1 calc R .
H41B H -1.2918 0.2812 0.6453 0.066 Uiso 1 1 calc R .
C42 C -1.3642(6) 0.3090(5) 0.7406(5) 0.0599(18) Uani 1 1 d . .
H42A H -1.4457 0.2453 0.7014 0.090 Uiso 1 1 calc GR .
H42B H -1.3774 0.3698 0.7690 0.090 Uiso 1 1 calc GR .
H42C H -1.3083 0.2897 0.7953 0.090 Uiso 1 1 calc GR .
C37 C -1.2181(6) 0.5758(5) 0.5846(5) 0.0519(15) Uani 1 1 d . U
H37A H -1.2688 0.5409 0.6179 0.062 Uiso 1 1 calc R .
H37B H -1.1643 0.6530 0.6257 0.062 Uiso 1 1 calc R .
C6 C -1.0270(7) 0.0619(5) 0.3672(6) 0.065(2) Uani 1 1 d . .
H6 H -1.0051 0.0269 0.4189 0.077 Uiso 1 1 calc R .
C8 C -1.0633(7) 0.0750(5) 0.2019(6) 0.066(2) Uani 1 1 d . .
H8 H -1.0664 0.0474 0.1398 0.080 Uiso 1 1 calc R .
C33 C -1.3080(8) -0.0433(5) 0.4579(6) 0.077(2) Uani 1 1 d . .
H33A H -1.3160 -0.1092 0.4165 0.116 Uiso 1 1 calc GR .
H33B H -1.3661 -0.0646 0.4874 0.116 Uiso 1 1 calc GR .
H33C H -1.2210 -0.0041 0.5117 0.116 Uiso 1 1 calc GR .
C36 C -1.7545(7) -0.0266(7) 0.2308(6) 0.099(3) Uani 1 1 d . .
H36A H -1.8055 -0.0819 0.1653 0.148 Uiso 1 1 calc GR .
H36B H -1.8072 0.0043 0.2458 0.148 Uiso 1 1 calc GR .
H36C H -1.7210 -0.0608 0.2831 0.148 Uiso 1 1 calc GR .
C43 C -1.4524(6) 0.1398(6) -0.0613(5) 0.073(2) Uani 1 1 d . .
H43A H -1.3824 0.2040 -0.0589 0.088 Uiso 1 1 calc R .
H43B H -1.4429 0.0725 -0.0819 0.088 Uiso 1 1 calc R .
C46 C -1.5951(6) 0.1735(6) 0.0153(5) 0.064(2) Uani 1 1 d . .
H46A H -1.6673 0.1059 0.0049 0.077 Uiso 1 1 calc R .
H46B H -1.5869 0.2337 0.0648 0.077 Uiso 1 1 calc R .
C7 C -1.0351(9) 0.0232(6) 0.2756(7) 0.086(3) Uani 1 1 d . U
H7 H -1.0208 -0.0403 0.2632 0.104 Uiso 1 1 calc R .
C44 C -1.5768(9) 0.1339(7) -0.1332(6) 0.090(3) Uani 1 1 d . U
H44A H -1.5696 0.1616 -0.1899 0.108 Uiso 1 1 calc R .
H44B H -1.6407 0.0567 -0.1607 0.108 Uiso 1 1 calc R .
C45 C -1.6171(9) 0.2012(8) -0.0802(7) 0.096(3) Uani 1 1 d . .
H45A H -1.5669 0.2803 -0.0678 0.116 Uiso 1 1 calc R .
H45B H -1.7077 0.1837 -0.1208 0.116 Uiso 1 1 calc R .
C39 C -1.3817(9) 0.6360(8) 0.4868(7) 0.096(3) Uani 1 1 d . U
H39A H -1.4232 0.6379 0.4170 0.144 Uiso 1 1 calc GR .
H39B H -1.3301 0.7112 0.5309 0.144 Uiso 1 1 calc GR .
H39C H -1.4459 0.5975 0.5069 0.144 Uiso 1 1 calc GR .
C38 C -1.2998(10) 0.5778(9) 0.4952(7) 0.104(3) Uani 1 1 d . U
H38A H -1.3564 0.5005 0.4556 0.125 Uiso 1 1 calc R .
H38B H -1.2495 0.6088 0.4603 0.125 Uiso 1 1 calc R .
C30 C -0.8941(7) 0.1826(6) 0.0202(5) 0.0611(18) Uani 1 1 d . .
H30A H -0.9269 0.2029 -0.0424 0.092 Uiso 1 1 calc GR .
H30B H -0.9317 0.1025 0.0061 0.092 Uiso 1 1 calc GR .
H30C H -0.8020 0.2101 0.0489 0.092 Uiso 1 1 calc GR .

loop_
_atom_site_aniso_label
_atom_site_aniso_U_11
_atom_site_aniso_U_22
_atom_site_aniso_U_33
_atom_site_aniso_U_23
_atom_site_aniso_U_13
_atom_site_aniso_U_12
Cu2 0.0289(3) 0.0274(3) 0.0273(3) 0.0084(2) 0.0162(3) 0.0130(2)
Cu6 0.0301(3) 0.0259(3) 0.0260(3) 0.0095(2) 0.0172(3) 0.0141(2)
Cu4 0.0263(3) 0.0278(3) 0.0272(3) 0.0076(2) 0.0145(3) 0.0105(2)
Cu5 0.0298(3) 0.0267(3) 0.0280(3) 0.0074(2) 0.0164(3) 0.0102(2)
Cu1 0.0297(3) 0.0302(3) 0.0265(3) 0.0066(2) 0.0164(3) 0.0121(2)
Cu3 0.0329(3) 0.0279(3) 0.0307(3) 0.0100(2) 0.0193(3) 0.0136(2)
S1 0.0442(8) 0.0397(8) 0.0431(8) -0.0029(6) 0.0226(7) 0.0034(6)
C31 0.038(3) 0.032(3) 0.034(3) 0.010(2) 0.017(3) 0.007(2)
C9 0.036(3) 0.028(2) 0.028(3) 0.007(2) 0.017(2) 0.011(2)
C20 0.026(3) 0.027(2) 0.031(3) 0.012(2) 0.014(2) 0.0100(19)
C19 0.031(3) 0.024(2) 0.024(2) 0.0043(19) 0.013(2) 0.006(2)
C21 0.038(3) 0.032(3) 0.043(3) 0.015(2) 0.019(3) 0.015(2)
C34 0.035(3) 0.038(3) 0.040(3) 0.007(2) 0.022(3) 0.007(2)
C40 0.037(3) 0.045(3) 0.033(3) 0.010(2) 0.022(3) 0.012(2)
C10 0.033(3) 0.029(2) 0.028(3) 0.002(2) 0.019(2) 0.010(2)
C13 0.034(3) 0.033(3) 0.033(3) 0.009(2) 0.016(2) 0.015(2)
C16 0.033(3) 0.049(3) 0.041(3) 0.010(3) 0.022(3) 0.012(2)
C17 0.039(3) 0.035(3) 0.028(3) 0.012(2) 0.022(2) 0.019(2)
C1 0.033(3) 0.037(3) 0.026(3) 0.005(2) 0.015(2) 0.010(2)
C14 0.042(3) 0.049(3) 0.051(4) 0.018(3) 0.019(3) 0.029(3)
C4 0.040(3) 0.031(3) 0.046(3) 0.012(2) 0.027(3) 0.017(2)
C12 0.025(3) 0.033(3) 0.024(2) 0.004(2) 0.010(2) 0.009(2)
C18 0.023(2) 0.037(3) 0.027(3) 0.005(2) 0.014(2) 0.007(2)
C11 0.025(3) 0.032(3) 0.024(2) -0.001(2) 0.010(2) 0.009(2)
C26 0.039(3) 0.043(3) 0.033(3) 0.011(2) 0.020(3) 0.011(2)
C15 0.037(3) 0.061(4) 0.058(4) 0.020(3) 0.025(3) 0.029(3)
C2 0.035(3) 0.039(3) 0.038(3) 0.001(2) 0.022(3) 0.013(2)
C24 0.061(4) 0.035(3) 0.037(3) 0.018(2) 0.032(3) 0.017(3)
C3 0.045(3) 0.035(3) 0.057(4) 0.014(3) 0.037(3) 0.019(2)
C32 0.047(3) 0.028(3) 0.058(4) 0.012(3) 0.027(3) 0.012(2)
C25 0.030(3) 0.052(3) 0.025(3) 0.010(2) 0.013(2) 0.012(2)
C29 0.051(4) 0.049(3) 0.044(3) 0.009(3) 0.030(3) 0.023(3)
C22 0.061(4) 0.037(3) 0.058(4) 0.030(3) 0.025(3) 0.028(3)
C5 0.049(4) 0.043(3) 0.064(4) 0.026(3) 0.036(3) 0.025(3)
C28 0.048(4) 0.052(3) 0.039(3) 0.005(3) 0.026(3) 0.022(3)
C23 0.079(5) 0.042(3) 0.047(4) 0.030(3) 0.035(4) 0.025(3)
C35 0.045(4) 0.053(4) 0.045(4) 0.000(3) 0.021(3) -0.002(3)
C27 0.060(4) 0.060(4) 0.043(4) 0.025(3) 0.022(3) 0.022(3)
C41 0.034(3) 0.076(4) 0.039(3) 0.011(3) 0.020(3) 0.003(3)
C42 0.049(4) 0.063(4) 0.063(4) 0.012(3) 0.038(3) 0.006(3)
C37 0.042(3) 0.065(4) 0.051(3) -0.006(3) 0.024(3) 0.028(3)
C6 0.086(5) 0.062(4) 0.100(6) 0.054(4) 0.066(5) 0.055(4)
C8 0.100(6) 0.043(3) 0.101(6) 0.024(4) 0.081(5) 0.037(4)
C33 0.101(6) 0.037(4) 0.085(6) 0.027(4) 0.030(5) 0.031(4)
C36 0.062(5) 0.087(6) 0.071(5) -0.002(4) 0.024(4) -0.036(4)
C43 0.062(4) 0.067(4) 0.065(5) -0.024(4) 0.048(4) -0.009(3)
C46 0.042(4) 0.084(5) 0.040(4) -0.011(3) 0.011(3) 0.014(3)
C7 0.147(8) 0.059(4) 0.159(8) 0.071(5) 0.128(7) 0.081(5)
C44 0.094(4) 0.100(4) 0.064(4) 0.014(3) 0.042(4) 0.024(3)
C45 0.079(6) 0.120(7) 0.076(6) 0.030(5) 0.024(5) 0.038(5)
C39 0.120(6) 0.143(6) 0.101(6) 0.062(5) 0.070(5) 0.109(5)
C38 0.118(5) 0.150(5) 0.078(4) 0.035(3) 0.036(3) 0.103(4)
C30 0.062(4) 0.075(4) 0.068(5) 0.019(4) 0.046(4) 0.036(4)

loop_
_atom_type_symbol
_atom_type_description
_atom_type_scat_dispersion_real
_atom_type_scat_dispersion_imag
_atom_type_scat_source
C C 0.0033 0.0016 'International Tables Vol C Tables 4.2.6.8 and 6.1.1.4'
Cu Cu 0.3201 1.2651 'International Tables Vol C Tables 4.2.6.8 and 6.1.1.4'
S S 0.1246 0.1234 'International Tables Vol C Tables 4.2.6.8 and 6.1.1.4'
H H 0.0000 0.0000 'International Tables Vol C Tables 4.2.6.8 and 6.1.1.4'

loop_
_geom_angle_atom_site_label_1
_geom_angle_atom_site_label_2
_geom_angle_atom_site_label_3
_geom_angle
_geom_angle_site_symmetry_1
_geom_angle_site_symmetry_3
Cu4 Cu2 Cu6 70.23(2) . .
Cu1 Cu2 Cu6 116.65(3) . .
Cu1 Cu2 Cu4 56.74(2) . .
Cu3 Cu2 Cu6 64.34(2) . .
Cu3 Cu2 Cu4 62.27(2) . .
Cu3 Cu2 Cu1 61.86(2) . .
C17 Cu2 Cu6 48.61(13) 2_366 .
C17 Cu2 Cu4 98.10(13) 2_366 .
C17 Cu2 Cu1 154.55(14) 2_366 .
C17 Cu2 Cu3 112.43(13) 2_366 .
C17 Cu2 C1 144.65(18) 2_366 .
C17 Cu2 C4 108.9(2) 2_366 .
C17 Cu2 C18 38.63(19) 2_366 2_366
C1 Cu2 Cu6 166.73(13) . .
C1 Cu2 Cu4 102.94(15) . .
C1 Cu2 Cu1 51.76(14) . .
C1 Cu2 Cu3 102.48(13) . .
C1 Cu2 C4 89.2(2) . .
C1 Cu2 C18 112.39(19) . 2_366
C4 Cu2 Cu6 83.23(14) . .
C4 Cu2 Cu4 111.94(13) . .
C4 Cu2 Cu1 86.49(14) . .
C4 Cu2 Cu3 49.76(13) . .
C18 Cu2 Cu6 79.64(13) 2_366 .
C18 Cu2 Cu4 91.05(13) 2_366 .
C18 Cu2 Cu1 128.95(14) 2_366 .
C18 Cu2 Cu3 140.28(12) 2_366 .
C18 Cu2 C4 144.5(2) 2_366 .
Cu2 Cu6 Cu4 53.94(2) . .
Cu2 Cu6 Cu5 95.54(3) . .
Cu2 Cu6 Cu3 53.77(2) . .
Cu6 Cu6 Cu2 100.33(3) 2_366 .
Cu6 Cu6 Cu4 51.78(2) 2_366 .
Cu6 Cu6 Cu5 56.76(2) 2_366 .
Cu6 Cu6 Cu5 66.63(3) 2_366 2_366
Cu6 Cu6 Cu3 97.93(3) 2_366 .
Cu4 Cu6 Cu2 155.14(3) 2_366 .
Cu4 Cu6 Cu6 75.83(3) 2_366 2_366
Cu4 Cu6 Cu4 127.61(2) 2_366 .
Cu4 Cu6 Cu5 102.24(3) 2_366 .
Cu4 Cu6 Cu5 61.51(2) 2_366 2_366
Cu4 Cu6 Cu3 150.59(3) 2_366 .
Cu5 Cu6 Cu2 94.19(2) 2_366 .
Cu5 Cu6 Cu4 51.711(19) . .
Cu5 Cu6 Cu4 93.58(3) 2_366 .
Cu5 Cu6 Cu5 123.39(2) 2_366 .
Cu5 Cu6 Cu3 142.72(3) 2_366 .
Cu5 Cu6 Cu3 53.17(2) . .
Cu3 Cu6 Cu4 53.63(2) . .
C20 Cu6 Cu2 151.03(13) . .
C20 Cu6 Cu6 93.05(14) . 2_366
C20 Cu6 Cu4 121.81(14) . .
C20 Cu6 Cu4 53.35(13) . 2_366
C20 Cu6 Cu5 70.56(14) . .
C20 Cu6 Cu5 114.73(13) . 2_366
C20 Cu6 Cu3 99.19(13) . .
C17 Cu6 Cu2 49.32(14) 2_366 .
C17 Cu6 Cu6 101.76(14) 2_366 2_366
C17 Cu6 Cu4 106.77(14) 2_366 2_366
C17 Cu6 Cu4 86.14(15) 2_366 .
C17 Cu6 Cu5 52.46(13) 2_366 2_366
C17 Cu6 Cu5 137.78(15) 2_366 .
C17 Cu6 Cu3 102.64(14) 2_366 .
C17 Cu6 C20 151.5(2) 2_366 .
Cu2 Cu4 Cu6 55.83(2) . .
Cu2 Cu4 Cu3 55.73(2) . .
Cu6 Cu4 Cu2 102.61(3) 2_366 .
Cu6 Cu4 Cu6 52.40(2) 2_366 .
Cu6 Cu4 Cu5 59.73(2) 2_366 .
Cu6 Cu4 Cu3 101.54(3) 2_366 .
Cu5 Cu4 Cu2 102.13(3) . .
Cu5 Cu4 Cu6 57.84(2) . .
Cu5 Cu4 Cu3 56.64(2) . .
Cu1 Cu4 Cu2 60.15(2) . .
Cu1 Cu4 Cu6 159.73(3) . 2_366
Cu1 Cu4 Cu6 107.37(3) . .
Cu1 Cu4 Cu5 110.81(3) . .
Cu1 Cu4 Cu3 60.67(2) . .
Cu3 Cu4 Cu6 57.14(2) . .
C20 Cu4 Cu2 88.94(14) 2_366 .
C20 Cu4 Cu6 78.04(14) 2_366 .
C20 Cu4 Cu6 52.80(13) 2_366 2_366
C20 Cu4 Cu5 112.41(13) 2_366 .
C20 Cu4 Cu1 131.00(13) 2_366 .
C20 Cu4 Cu3 132.98(14) 2_366 .
C12 Cu4 Cu2 113.11(14) . .
C12 Cu4 Cu6 139.18(13) . 2_366
C12 Cu4 Cu6 139.32(14) . .
C12 Cu4 Cu5 92.90(14) . .
C12 Cu4 Cu1 53.61(13) . .
C12 Cu4 Cu3 83.77(14) . .
C12 Cu4 C20 142.5(2) . 2_366
Cu6 Cu5 Cu6 56.61(2) 2_366 .
Cu6 Cu5 Cu4 58.76(2) 2_366 .
Cu4 Cu5 Cu6 70.45(2) . .
Cu3 Cu5 Cu6 63.42(2) . .
Cu3 Cu5 Cu6 105.92(3) . 2_366
Cu3 Cu5 Cu4 63.45(2) . .
Cu3 Cu5 C18 145.23(13) . .
C9 Cu5 Cu6 112.04(15) . .
C9 Cu5 Cu6 154.25(14) . 2_366
C9 Cu5 Cu4 96.26(14) . .
C9 Cu5 Cu3 52.19(14) . .
C9 Cu5 C17 151.59(19) . .
C9 Cu5 C18 127.32(17) . .
C17 Cu5 Cu6 51.99(13) . 2_366
C17 Cu5 Cu6 93.66(14) . .
C17 Cu5 Cu4 103.91(13) . .
C17 Cu5 Cu3 156.07(14) . .
C17 Cu5 C18 34.52(18) . .
C18 Cu5 Cu6 93.76(11) . .
C18 Cu5 Cu6 78.21(11) . 2_366
C18 Cu5 Cu4 136.18(11) . .
Cu2 Cu1 Cu3 57.23(2) . .
Cu4 Cu1 Cu2 63.11(2) . .
Cu4 Cu1 Cu3 62.93(2) . .
S1 Cu1 Cu2 140.35(5) . .
S1 Cu1 Cu4 151.00(5) . .
S1 Cu1 Cu3 111.10(5) . .
C1 Cu1 Cu2 52.06(14) . .
C1 Cu1 Cu4 108.99(13) . .
C1 Cu1 Cu3 98.84(15) . .
C1 Cu1 S1 99.93(14) . .
C1 Cu1 C12 157.47(19) . .
C12 Cu1 Cu2 115.41(13) . .
C12 Cu1 Cu4 52.98(13) . .
C12 Cu1 Cu3 84.87(14) . .
C12 Cu1 S1 99.38(13) . .
Cu2 Cu3 Cu6 61.90(2) . .
Cu2 Cu3 Cu4 62.01(2) . .
Cu2 Cu3 Cu5 109.88(3) . .
Cu2 Cu3 Cu1 60.90(2) . .
Cu4 Cu3 Cu6 69.23(2) . .
Cu5 Cu3 Cu6 63.41(2) . .
Cu5 Cu3 Cu4 59.91(2) . .
Cu5 Cu3 Cu1 109.92(3) . .
Cu1 Cu3 Cu6 113.82(3) . .
Cu1 Cu3 Cu4 56.39(2) . .
C9 Cu3 Cu2 155.64(15) . .
C9 Cu3 Cu6 112.06(14) . .
C9 Cu3 Cu4 93.64(14) . .
C9 Cu3 Cu5 52.21(13) . .
C9 Cu3 Cu1 106.45(15) . .
C4 Cu3 Cu2 59.43(14) . .
C4 Cu3 Cu6 86.50(15) . .
C4 Cu3 Cu4 121.33(15) . .
C4 Cu3 Cu5 148.00(16) . .
C4 Cu3 Cu1 91.41(16) . .
C4 Cu3 C9 144.8(2) . .
C43 S1 Cu1 112.2(2) . .
C46 S1 Cu1 112.0(2) . .
C46 S1 C43 92.0(3) . .
H31A C31 H31B 107.5 . .
C9 C31 H31A 108.4 . .
C9 C31 H31B 108.4 . .
C32 C31 H31A 108.4 . .
C32 C31 H31B 108.4 . .
C32 C31 C9 115.3(4) . .
Cu3 C9 Cu5 75.60(16) . .
C31 C9 Cu5 113.2(3) . .
C31 C9 Cu3 107.5(4) . .
C10 C9 Cu5 111.0(4) . .
C10 C9 Cu3 120.0(4) . .
C10 C9 C31 121.0(4) . .
Cu6 C20 Cu4 73.85(15) . 2_366
C19 C20 Cu6 134.9(4) . .
C19 C20 Cu4 110.5(3) . 2_366
C21 C20 Cu6 104.7(3) . .
C21 C20 Cu4 104.3(3) . 2_366
C21 C20 C19 116.5(4) . .
C20 C19 C18 124.7(4) . .
C24 C19 C20 117.2(5) . .
C24 C19 C18 118.1(4) . .
C20 C21 H21 117.8 . .
C22 C21 C20 124.5(5) . .
C22 C21 H21 117.8 . .
H34A C34 H34B 107.5 . .
C10 C34 H34A 108.5 . .
C10 C34 H34B 108.5 . .
C35 C34 H34A 108.5 . .
C35 C34 H34B 108.5 . .
C35 C34 C10 115.1(4) . .
H40A C40 H40B 107.9 . .
C18 C40 H40A 109.3 . .
C18 C40 H40B 109.3 . .
C18 C40 C41 111.7(4) . .
C41 C40 H40A 109.3 . .
C41 C40 H40B 109.3 . .
C9 C10 C34 120.6(5) . .
C9 C10 C11 123.9(4) . .
C11 C10 C34 115.4(5) . .
C14 C13 H13 118.2 . .
C14 C13 C12 123.6(5) . .
C12 C13 H13 118.2 . .
C11 C16 H16 118.5 . .
C15 C16 H16 118.5 . .
C15 C16 C11 123.0(5) . .
Cu6 C17 Cu2 82.07(18) 2_366 2_366
Cu6 C17 Cu5 75.55(16) 2_366 .
Cu5 C17 Cu2 135.7(3) . 2_366
C18 C17 Cu2 76.3(3) . 2_366
C18 C17 Cu6 131.2(4) . 2_366
C18 C17 Cu5 90.4(3) . .
C18 C17 C37 118.5(4) . .
C37 C17 Cu2 105.7(3) . 2_366
C37 C17 Cu6 109.3(4) . 2_366
C37 C17 Cu5 117.6(4) . .
Cu1 C1 Cu2 76.18(16) . .
C2 C1 Cu2 95.1(4) . .
C2 C1 Cu1 123.4(4) . .
C2 C1 C25 119.8(4) . .
C25 C1 Cu2 123.9(3) . .
C25 C1 Cu1 110.4(4) . .
C13 C14 H14 120.8 . .
C15 C14 C13 118.4(5) . .
C15 C14 H14 120.8 . .
Cu3 C4 Cu2 70.81(16) . .
C3 C4 Cu2 92.3(3) . .
C3 C4 Cu3 135.8(4) . .
C5 C4 Cu2 140.3(4) . .
C5 C4 Cu3 99.2(4) . .
C5 C4 C3 117.5(5) . .
Cu4 C12 Cu1 73.41(16) . .
C13 C12 Cu4 100.1(3) . .
C13 C12 Cu1 110.0(3) . .
C13 C12 C11 116.9(5) . .
C11 C12 Cu4 119.9(3) . .
C11 C12 Cu1 126.4(4) . .
Cu2 C18 Cu5 107.75(19) 2_366 .
C19 C18 Cu2 103.1(3) . 2_366
C19 C18 Cu5 81.4(3) . .
C19 C18 C40 114.5(4) . .
C40 C18 Cu2 114.8(3) . 2_366
C40 C18 Cu5 128.2(3) . .
C17 C18 Cu2 65.1(3) . 2_366
C17 C18 Cu5 55.1(2) . .
C17 C18 C19 123.1(4) . .
C17 C18 C40 120.8(5) . .
C16 C11 C10 117.4(4) . .
C16 C11 C12 117.9(5) . .
C12 C11 C10 124.7(5) . .
H26A C26 H26B 107.7 . .
C25 C26 H26A 108.8 . .
C25 C26 H26B 108.8 . .
C25 C26 C27 113.6(5) . .
C27 C26 H26A 108.8 . .
C27 C26 H26B 108.8 . .
C16 C15 C14 120.2(6) . .
C16 C15 H15 119.9 . .
C14 C15 H15 119.9 . .
C1 C2 C3 122.4(4) . .
C1 C2 C28 122.5(5) . .
C3 C2 C28 114.9(5) . .
C19 C24 H24 118.3 . .
C23 C24 C19 123.5(5) . .
C23 C24 H24 118.3 . .
C4 C3 C2 122.3(5) . .
C8 C3 C4 117.8(6) . .
C8 C3 C2 119.6(5) . .
C31 C32 H32A 109.3 . .
C31 C32 H32B 109.3 . .
H32A C32 H32B 108.0 . .
C33 C32 C31 111.4(5) . .
C33 C32 H32A 109.3 . .
C33 C32 H32B 109.3 . .
C1 C25 H25A 108.3 . .
C1 C25 H25B 108.3 . .
C26 C25 C1 115.9(4) . .
C26 C25 H25A 108.3 . .
C26 C25 H25B 108.3 . .
H25A C25 H25B 107.4 . .
H29A C29 H29B 107.8 . .
C28 C29 H29A 109.0 . .
C28 C29 H29B 109.0 . .
C28 C29 C30 112.9(5) . .
C30 C29 H29A 109.0 . .
C30 C29 H29B 109.0 . .
C21 C22 H22 121.1 . .
C23 C22 C21 117.9(6) . .
C23 C22 H22 121.1 . .
C4 C5 H5 118.5 . .
C6 C5 C4 123.0(6) . .
C6 C5 H5 118.5 . .
C2 C28 H28A 108.8 . .
C2 C28 H28B 108.8 . .
C29 C28 C2 113.7(5) . .
C29 C28 H28A 108.8 . .
C29 C28 H28B 108.8 . .
H28A C28 H28B 107.7 . .
C24 C23 C22 120.4(5) . .
C24 C23 H23 119.8 . .
C22 C23 H23 119.8 . .
C34 C35 H35A 109.5 . .
C34 C35 H35B 109.5 . .
C34 C35 C36 110.9(5) . .
H35A C35 H35B 108.0 . .
C36 C35 H35A 109.5 . .
C36 C35 H35B 109.5 . .
C26 C27 H27A 109.5 . .
C26 C27 H27B 109.5 . .
C26 C27 H27C 109.5 . .
H27A C27 H27B 109.5 . .
H27A C27 H27C 109.5 . .
H27B C27 H27C 109.5 . .
C40 C41 H41A 108.8 . .
C40 C41 H41B 108.8 . .
H41A C41 H41B 107.7 . .
C42 C41 C40 113.9(5) . .
C42 C41 H41A 108.8 . .
C42 C41 H41B 108.8 . .
C41 C42 H42A 109.5 . .
C41 C42 H42B 109.5 . .
C41 C42 H42C 109.5 . .
H42A C42 H42B 109.5 . .
H42A C42 H42C 109.5 . .
H42B C42 H42C 109.5 . .
C17 C37 H37A 106.9 . .
C17 C37 H37B 106.9 . .
H37A C37 H37B 106.7 . .
C38 C37 C17 121.8(6) . .
C38 C37 H37A 106.9 . .
C38 C37 H37B 106.9 . .
C5 C6 H6 120.6 . .
C7 C6 C5 118.7(6) . .
C7 C6 H6 120.6 . .
C3 C8 H8 119.0 . .
C7 C8 C3 122.1(6) . .
C7 C8 H8 119.0 . .
C32 C33 H33A 109.5 . .
C32 C33 H33B 109.5 . .
C32 C33 H33C 109.5 . .
H33A C33 H33B 109.5 . .
H33A C33 H33C 109.5 . .
H33B C33 H33C 109.5 . .
C35 C36 H36A 109.5 . .
C35 C36 H36B 109.5 . .
C35 C36 H36C 109.5 . .
H36A C36 H36B 109.5 . .
H36A C36 H36C 109.5 . .
H36B C36 H36C 109.5 . .
S1 C43 H43A 110.5 . .
S1 C43 H43B 110.5 . .
H43A C43 H43B 108.7 . .
C44 C43 S1 106.2(5) . .
C44 C43 H43A 110.5 . .
C44 C43 H43B 110.5 . .
S1 C46 H46A 110.0 . .
S1 C46 H46B 110.0 . .
H46A C46 H46B 108.4 . .
C45 C46 S1 108.5(5) . .
C45 C46 H46A 110.0 . .
C45 C46 H46B 110.0 . .
C6 C7 H7 119.6 . .
C8 C7 C6 120.8(6) . .
C8 C7 H7 119.6 . .
C43 C44 H44A 109.8 . .
C43 C44 H44B 109.8 . .
H44A C44 H44B 108.2 . .
C45 C44 C43 109.4(7) . .
C45 C44 H44A 109.8 . .
C45 C44 H44B 109.8 . .
C46 C45 C44 106.1(8) . .
C46 C45 H45A 110.5 . .
C46 C45 H45B 110.5 . .
C44 C45 H45A 110.5 . .
C44 C45 H45B 110.5 . .
H45A C45 H45B 108.7 . .
H39A C39 H39B 109.5 . .
H39A C39 H39C 109.5 . .
H39B C39 H39C 109.5 . .
C38 C39 H39A 109.5 . .
C38 C39 H39B 109.5 . .
C38 C39 H39C 109.5 . .
C37 C38 C39 122.3(8) . .
C37 C38 H38A 106.7 . .
C37 C38 H38B 106.7 . .
C39 C38 H38A 106.7 . .
C39 C38 H38B 106.7 . .
H38A C38 H38B 106.6 . .
C29 C30 H30A 109.5 . .
C29 C30 H30B 109.5 . .
C29 C30 H30C 109.5 . .
H30A C30 H30B 109.5 . .
H30A C30 H30C 109.5 . .
H30B C30 H30C 109.5 . .

loop_
_geom_bond_atom_site_label_1
_geom_bond_atom_site_label_2
_geom_bond_distance
_geom_bond_site_symmetry_2
Cu2 Cu6 2.6654(8) .
Cu2 Cu4 2.6044(8) .
Cu2 Cu1 2.5329(8) .
Cu2 Cu3 2.4374(8) .
Cu2 C17 2.041(5) 2_366
Cu2 C1 2.057(5) .
Cu2 C4 2.222(5) .
Cu2 C18 2.187(5) 2_366
Cu6 Cu6 2.4773(11) 2_366
Cu6 Cu4 3.0318(9) .
Cu6 Cu4 2.4566(8) 2_366
Cu6 Cu5 2.4814(8) 2_366
Cu6 Cu5 2.7235(8) .
Cu6 Cu3 2.7236(8) .
Cu6 C20 2.037(5) .
Cu6 C17 2.019(4) 2_366
Cu4 Cu6 2.4566(8) 2_366
Cu4 Cu5 2.5252(8) .
Cu4 Cu1 2.4419(8) .
Cu4 Cu3 2.6107(8) .
Cu4 C20 2.052(4) 2_366
Cu4 C12 2.034(5) .
Cu5 Cu6 2.4815(8) 2_366
Cu5 Cu3 2.4377(8) .
Cu5 C9 1.989(5) .
Cu5 C17 2.032(5) .
Cu5 C18 2.479(5) .
Cu1 Cu3 2.5561(9) .
Cu1 S1 2.3138(14) .
Cu1 C1 2.049(5) .
Cu1 C12 2.051(5) .
Cu3 C9 1.988(5) .
Cu3 C4 1.970(5) .
S1 C43 1.836(6) .
S1 C46 1.814(7) .
C31 H31A 0.9900 .
C31 H31B 0.9900 .
C31 C9 1.542(7) .
C31 C32 1.533(7) .
C9 C10 1.359(7) .
C20 Cu4 2.052(4) 2_366
C20 C19 1.436(7) .
C20 C21 1.404(7) .
C19 C18 1.512(7) .
C19 C24 1.409(7) .
C21 H21 0.9500 .
C21 C22 1.385(7) .
C34 H34A 0.9900 .
C34 H34B 0.9900 .
C34 C10 1.524(6) .
C34 C35 1.513(7) .
C40 H40A 0.9900 .
C40 H40B 0.9900 .
C40 C18 1.524(6) .
C40 C41 1.544(7) .
C10 C11 1.505(7) .
C13 H13 0.9500 .
C13 C14 1.378(8) .
C13 C12 1.420(7) .
C16 H16 0.9500 .
C16 C11 1.403(7) .
C16 C15 1.374(8) .
C17 Cu2 2.041(5) 2_366
C17 Cu6 2.019(4) 2_366
C17 C18 1.405(7) .
C17 C37 1.547(8) .
C1 C2 1.368(8) .
C1 C25 1.516(7) .
C14 H14 0.9500 .
C14 C15 1.378(8) .
C4 C3 1.429(7) .
C4 C5 1.402(8) .
C12 C11 1.426(7) .
C18 Cu2 2.187(4) 2_366
C26 H26A 0.9900 .
C26 H26B 0.9900 .
C26 C25 1.514(8) .
C26 C27 1.515(7) .
C15 H15 0.9500 .
C2 C3 1.495(8) .
C2 C28 1.516(7) .
C24 H24 0.9500 .
C24 C23 1.364(9) .
C3 C8 1.402(8) .
C32 H32A 0.9900 .
C32 H32B 0.9900 .
C32 C33 1.519(8) .
C25 H25A 0.9900 .
C25 H25B 0.9900 .
C29 H29A 0.9900 .
C29 H29B 0.9900 .
C29 C28 1.509(8) .
C29 C30 1.533(8) .
C22 H22 0.9500 .
C22 C23 1.368(9) .
C5 H5 0.9500 .
C5 C6 1.375(8) .
C28 H28A 0.9900 .
C28 H28B 0.9900 .
C23 H23 0.9500 .
C35 H35A 0.9900 .
C35 H35B 0.9900 .
C35 C36 1.517(8) .
C27 H27A 0.9800 .
C27 H27B 0.9800 .
C27 H27C 0.9800 .
C41 H41A 0.9900 .
C41 H41B 0.9900 .
C41 C42 1.501(8) .
C42 H42A 0.9800 .
C42 H42B 0.9800 .
C42 H42C 0.9800 .
C37 H37A 0.9900 .
C37 H37B 0.9900 .
C37 C38 1.347(10) .
C6 H6 0.9500 .
C6 C7 1.372(10) .
C8 H8 0.9500 .
C8 C7 1.367(10) .
C33 H33A 0.9800 .
C33 H33B 0.9800 .
C33 H33C 0.9800 .
C36 H36A 0.9800 .
C36 H36B 0.9800 .
C36 H36C 0.9800 .
C43 H43A 0.9900 .
C43 H43B 0.9900 .
C43 C44 1.489(12) .
C46 H46A 0.9900 .
C46 H46B 0.9900 .
C46 C45 1.466(11) .
C7 H7 0.9500 .
C44 H44A 0.9900 .
C44 H44B 0.9900 .
C44 C45 1.486(12) .
C45 H45A 0.9900 .
C45 H45B 0.9900 .
C39 H39A 0.9800 .
C39 H39B 0.9800 .
C39 H39C 0.9800 .
C39 C38 1.479(11) .
C38 H38A 0.9900 .
C38 H38B 0.9900 .
C30 H30A 0.9800 .
C30 H30B 0.9800 .
C30 H30C 0.9800 .
